data_2000097
loop_
_publ_author_name
'Gimbert, Yves'
'Robert, Fr\'ed\'eric'
'Durif, Andr\'e'
'Averbuch, Marie-Th\'er\`ese'
'Kann, Nina'
'Greene, Andrew E.'

_publ_section_title
;
 Synthesis and Characterization of New Binuclear Co(0) Complexes with
 Diphosphinoamine Ligands. A Potential Approach for Asymmetric
 Pauson-Khand Reactions
;
_journal_coden_ASTM JOCEAH
_journal_issue 10
_journal_name_full 'The Journal of Organic Chemistry'
_journal_page_first 3492
_journal_page_last 3497
_journal_paper_doi 10.1021/jo982245o
_journal_volume 64
_journal_year 1999
_chemical_formula_sum 'C25 H13 Co2 F24 N O8 P2'
_space_group_IT_number 2
_symmetry_cell_setting triclinic
_symmetry_Int_Tables_number 2
_symmetry_space_group_name_Hall '-P 1'
_symmetry_space_group_name_H-M 'P -1'
_cell_angle_alpha 111.07(4)
_cell_angle_beta 98.14(2)
_cell_angle_gamma 76.85(3)
_cell_formula_units_Z 2
_cell_length_a 10.611(2)
_cell_length_b 12.401(6)
_cell_length_c 15.960(4)
_cell_volume 1904.192
_diffrn_ambient_temperature ?
_exptl_crystal_colour 'dark red'
_exptl_crystal_density_diffrn 1.9
_refine_ls_R_factor_gt 0.039
_refine_ls_wR_factor_gt 0.039
_cod_depositor_comments
;
 Updated bibliographic information.

 Antanas Vaitkus,
 2019-10-10
;
_cod_original_formula_sum 'C25 H13 Co2 F24 N1 O8 P2'
_cod_database_code 2000097

loop_
_symmetry_equiv_pos_site_id
_symmetry_equiv_pos_as_xyz
1 x,y,z
2 -x,-y,-z

loop_
_atom_site_label
_atom_site_type_symbol
_atom_site_fract_x
_atom_site_fract_y
_atom_site_fract_z
Co1 Co 0.76581(4) 0.91080(3) 0.82927(2)
Co2 Co 0.75520(4) 0.95255(3) 0.68975(2)
P1 P 0.84007(6) 0.72676(6) 0.77427(4)
P2 P 0.86540(7) 0.78247(6) 0.61952(4)
F1 F 0.8708(2) 0.4382(2) 0.7882(2)
F2 F 0.6917(3) 0.4057(2) 0.7210(2)
F3 F 0.7194(3) 0.4374(2) 0.8605(2)
F4 F 0.4989(2) 0.5943(3) 0.7325(2)
F5 F 0.5185(2) 0.7501(2) 0.8369(2)
F6 F 0.5050(2) 0.5984(2) 0.8652(2)
F7 F 0.9182(2) 0.6866(2) 0.9993(1)
F8 F 1.1122(2) 0.7066(2) 1.0421(1)
F9 F 1.0708(2) 0.5467(2) 0.9435(1)
F10 F 1.2267(2) 0.5878(2) 0.8393(2)
F11 F 1.1578(2) 0.7384(3) 0.8017(2)
F12 F 1.2423(2) 0.7577(3) 0.9324(2)
F13 F 0.6381(2) 0.6106(2) 0.5692(1)
F14 F 0.6917(3) 0.5099(2) 0.4357(2)
F15 F 0.5060(2) 0.6215(2) 0.4585(2)
F16 F 0.7632(2) 0.6329(2) 0.3403(1)
F17 F 0.7157(2) 0.8190(2) 0.3976(1)
F18 F 0.5648(2) 0.7201(2) 0.3512(1)
F19 F 1.1372(3) 0.8721(2) 0.4523(2)
F20 F 1.1861(3) 0.6994(3) 0.4589(2)
F21 F 0.9973(3) 0.7669(3) 0.4214(2)
F22 F 1.1419(2) 0.9192(2) 0.7197(2)
F23 F 1.2704(2) 0.7851(3) 0.6319(2)
F24 F 1.2248(2) 0.9546(3) 0.6209(2)
O1 O 0.7460(2) 0.6308(2) 0.7504(1)
O2 O 0.9560(2) 0.6571(1) 0.8260(1)
O3 O 0.8141(2) 0.7038(2) 0.5192(1)
O4 O 1.0140(2) 0.7611(2) 0.5919(1)
O5 O 0.9813(3) 1.0314(2) 0.9133(2)
O6 O 0.6482(3) 0.9507(3) 0.9946(2)
O7 O 0.9105(3) 1.1375(2) 0.7525(2)
O8 O 0.6078(2) 1.0491(2) 0.5563(2)
N1 N 0.8942(2) 0.6844(2) 0.6725(1)
C1 C 0.9607(3) 0.5611(2) 0.6286(2)
C2 C 0.7007(3) 0.5997(2) 0.8149(2)
C3 C 0.7462(4) 0.4682(3) 0.7952(3)
C4 C 0.5536(3) 0.6352(3) 0.8117(3)
C5 C 1.0351(3) 0.7137(2) 0.8990(2)
C6 C 1.0351(3) 0.6625(3) 0.9720(2)
C7 C 1.1685(3) 0.6974(3) 0.8674(3)
C8 C 0.6840(3) 0.7141(3) 0.4851(2)
C9 C 0.6298(4) 0.6117(3) 0.4865(3)
C10 C 0.6825(4) 0.7206(3) 0.3918(2)
C11 C 1.0616(3) 0.8445(2) 0.5716(2)
C12 C 1.0948(4) 0.7948(4) 0.4746(3)
C13 C 1.1781(4) 0.8746(4) 0.6360(3)
C14 C 0.6279(3) 0.8954(2) 0.7324(2)
C15 C 0.6240(3) 1.0082(2) 0.7790(2)
C16 C 0.5311(3) 1.1172(2) 0.8184(2)
C17 C 0.4023(3) 1.1129(3) 0.8117(3)
C18 C 0.3129(4) 1.2150(5) 0.8488(3)
C19 C 0.3522(4) 1.3182(4) 0.8918(3)
C20 C 0.4783(5) 1.3234(3) 0.8981(3)
C21 C 0.5686(3) 1.2223(3) 0.8618(3)
C22 C 0.8966(3) 0.9854(2) 0.8813(2)
C23 C 0.6927(3) 0.9331(3) 0.9299(2)
C24 C 0.8543(3) 1.0637(2) 0.7276(2)
C25 C 0.6646(3) 1.0072(2) 0.6060(2)
H1 H 0.96370 0.51940 0.66390
H2 H 0.91630 0.52650 0.57920
H3 H 1.02810 0.56170 0.60490
H4 H 0.72910 0.64640 0.88180
H5 H 0.99910 0.80060 0.92400
H6 H 0.62770 0.78830 0.51980
H7 H 0.99160 0.92260 0.57970
H8 H 0.58010 0.82870 0.70270
H9 H 0.37700 1.02460 0.79050
H10 H 0.22430 1.20220 0.83570
H11 H 0.27270 1.38450 0.91320
H12 H 0.50670 1.40480 0.92160
H13 H 0.65770 1.23050 0.85930

loop_
_atom_type_symbol
_atom_type_radius_bond
C 0.68
H 0.23
Co 1.33
F 0.64
N 0.68
O 0.68
P 1.05
